data_1540548
loop_
_publ_author_name
'Rauch, Michael'
'Ruccolo, Serge'
'Mester, John Paul'
'Rong, Yi'
'Parkin, Gerard'

_publ_section_title
;
 Synthesis, structure and reactivity of a terminal magnesium fluoride
 compound, [TpBut,Me]MgF: hydrogen bonding, halogen bonding and C--F bond
 formation
;
_journal_issue 1
_journal_name_full 'Chem. Sci.'
_journal_page_first 142
_journal_paper_doi 10.1039/C5SC03504J
_journal_volume 7
_journal_year 2016
_chemical_formula_sum 'C27 H43 B Br Mg N6'
_chemical_formula_weight 566.70
_space_group_crystal_system monoclinic
_space_group_IT_number 4
_space_group_name_Hall 'P 2yb'
_space_group_name_H-M_alt 'P 1 21 1'
_symmetry_space_group_name_Hall 'P 2yb'
_symmetry_space_group_name_H-M 'P 1 21 1'
_atom_sites_solution_hydrogens geom
_audit_creation_method SHELXL-2014/7
_audit_update_record
;
2015-09-15 deposited with the CCDC.
2015-10-22 downloaded from the CCDC.
;
_cell_angle_alpha 90
_cell_angle_beta 90.132(6)
_cell_angle_gamma 90
_cell_formula_units_Z 4
_cell_length_a 9.724(4)
_cell_length_b 18.118(7)
_cell_length_c 17.751(6)
_cell_measurement_reflns_used 9920
_cell_measurement_temperature 130(2)
_cell_measurement_theta_max 30.47
_cell_measurement_theta_min 2.38
_cell_volume 3127(2)
_computing_cell_refinement 'Bruker SAINT'
_computing_data_collection 'Bruker APEX2'
_computing_data_reduction 'Bruker SAINT'
_computing_molecular_graphics 'Bruker SHELXTL'
_computing_publication_material 'Bruker SHELXTL'
_computing_structure_refinement 'SHELXL-2014/7 (Sheldrick, 2014)'
_computing_structure_solution 'SHELXS-97 (Sheldrick 2008)'
_diffrn_ambient_temperature 130(2)
_diffrn_measured_fraction_theta_full 1.000
_diffrn_measured_fraction_theta_max 0.954
_diffrn_measurement_device_type 'Bruker APEX-II CCD'
_diffrn_measurement_method '\f and \w scans'
_diffrn_radiation_type MoK\a
_diffrn_radiation_wavelength 0.71073
_diffrn_reflns_av_R_equivalents 0.0714
_diffrn_reflns_av_unetI/netI 0.0870
_diffrn_reflns_laue_measured_fraction_full 1.000
_diffrn_reflns_laue_measured_fraction_max 0.954
_diffrn_reflns_limit_h_max 13
_diffrn_reflns_limit_h_min -13
_diffrn_reflns_limit_k_max 25
_diffrn_reflns_limit_k_min -25
_diffrn_reflns_limit_l_max 25
_diffrn_reflns_limit_l_min -25
_diffrn_reflns_number 50225
_diffrn_reflns_point_group_measured_fraction_full 0.999
_diffrn_reflns_point_group_measured_fraction_max 0.946
_diffrn_reflns_theta_full 25.242
_diffrn_reflns_theta_max 30.679
_diffrn_reflns_theta_min 1.124
_exptl_absorpt_coefficient_mu 1.359
_exptl_absorpt_correction_T_max 0.7461
_exptl_absorpt_correction_T_min 0.5753
_exptl_absorpt_correction_type empirical
_exptl_absorpt_process_details sadabs
_exptl_crystal_colour colorless
_exptl_crystal_density_diffrn 1.204
_exptl_crystal_description plate
_exptl_crystal_F_000 1196
_exptl_crystal_size_max 0.360
_exptl_crystal_size_mid 0.200
_exptl_crystal_size_min 0.040
_refine_diff_density_max 1.425
_refine_diff_density_min -0.879
_refine_diff_density_rms 0.099
_refine_ls_abs_structure_details
; 
 Flack x determined using 5309 quotients [(I+)-(I-)]/[(I+)+(I-)] 
 (Parsons, Flack and Wagner, Acta Cryst. B69 (2013) 249-259). 
;
_refine_ls_abs_structure_Flack 0.009(5)
_refine_ls_extinction_method none
_refine_ls_goodness_of_fit_ref 1.076
_refine_ls_hydrogen_treatment constr
_refine_ls_matrix_type full
_refine_ls_number_parameters 644
_refine_ls_number_reflns 19088
_refine_ls_number_restraints 7
_refine_ls_restrained_S_all 1.076
_refine_ls_R_factor_all 0.0880
_refine_ls_R_factor_gt 0.0653
_refine_ls_shift/su_max 0.000
_refine_ls_shift/su_mean 0.000
_refine_ls_structure_factor_coef Fsqd
_refine_ls_weighting_details 'w=1/[\s^2^(Fo^2^)+(0.0868P)^2^+2.6730P] where P=(Fo^2^+2Fc^2^)/3'
_refine_ls_weighting_scheme calc
_refine_ls_wR_factor_gt 0.1710
_refine_ls_wR_factor_ref 0.1845
_reflns_Friedel_coverage 0.928
_reflns_friedel_fraction_full 0.997
_reflns_friedel_fraction_max 0.937
_reflns_number_gt 14749
_reflns_number_total 19088
_reflns_threshold_expression 'I > 2\s(I)'
_cod_data_source_file c5sc03504j2.cif
_cod_data_source_block tpmgbrs10
_cod_depositor_comments 'Adding full bibliography for 1540545--1540548.cif.'
_cod_database_code 1540548
_shelx_shelxl_version_number 2014/7
_shelx_space_group_comment
; 
The symmetry employed for this shelxl refinement is uniquely defined 
by the following loop, which should always be used as a source of 
symmetry information in preference to the above space-group names. 
They are only intended as comments. 
;
_shelx_estimated_absorpt_t_min 0.640
_shelx_estimated_absorpt_t_max 0.948

loop_
_space_group_symop_operation_xyz
'x, y, z'
'-x, y+1/2, -z'

loop_
_atom_site_label
_atom_site_type_symbol
_atom_site_fract_x
_atom_site_fract_y
_atom_site_fract_z
_atom_site_U_iso_or_equiv
_atom_site_adp_type
_atom_site_occupancy
_atom_site_site_symmetry_order
_atom_site_calc_flag
_atom_site_refinement_flags_posn
_atom_site_refinement_flags_adp
Mg1 Mg -0.0359(2) 0.41320(13) 0.45348(12) 0.0211(4) Uani 1 1 d . .
Mg2 Mg -0.0362(2) -0.03333(13) 0.04638(12) 0.0206(4) Uani 1 1 d . .
Br1 Br 0.03957(7) 0.31740(7) 0.36757(4) 0.03476(17) Uani 1 1 d . .
Br2 Br 0.03943(7) 0.06242(7) 0.13244(4) 0.03467(17) Uani 1 1 d . .
B1 B -0.1286(7) 0.5285(4) 0.5610(4) 0.0211(13) Uani 1 1 d . .
H1 H -0.1596 0.5675 0.5971 0.025 Uiso 1 1 calc R U
B2 B -0.1282(7) -0.1484(4) -0.0608(4) 0.0206(12) Uani 1 1 d . .
H2 H -0.1593 -0.1873 -0.0969 0.025 Uiso 1 1 calc R U
N11 N -0.1583(5) 0.3885(3) 0.5478(3) 0.0230(10) Uani 1 1 d . .
N12 N -0.1877(5) 0.4526(3) 0.5859(3) 0.0222(10) Uani 1 1 d . .
N21 N 0.1022(5) 0.4804(3) 0.5118(3) 0.0193(9) Uani 1 1 d . .
N22 N 0.0312(5) 0.5247(3) 0.5615(3) 0.0210(10) Uani 1 1 d . .
N31 N -0.1544(5) 0.5030(3) 0.4193(3) 0.0250(11) Uani 1 1 d . .
N32 N -0.1779(5) 0.5489(3) 0.4801(3) 0.0214(10) Uani 1 1 d . .
N41 N -0.1542(5) -0.1230(3) 0.0807(3) 0.0250(11) Uani 1 1 d . .
N42 N -0.1780(5) -0.1690(3) 0.0201(3) 0.0215(10) Uani 1 1 d . .
N51 N 0.1022(5) -0.1001(3) -0.0116(3) 0.0204(9) Uani 1 1 d . .
N52 N 0.0312(5) -0.1448(3) -0.0613(3) 0.0200(10) Uani 1 1 d . .
N61 N -0.1583(5) -0.0087(3) -0.0479(3) 0.0231(10) Uani 1 1 d . .
N62 N -0.1874(5) -0.0732(3) -0.0857(3) 0.0219(10) Uani 1 1 d . .
C11 C -0.2223(6) 0.3338(4) 0.5848(4) 0.0278(13) Uani 1 1 d . .
C12 C -0.2914(7) 0.3635(4) 0.6477(4) 0.0289(13) Uani 1 1 d . .
H12A H -0.3432 0.3370 0.6840 0.035 Uiso 1 1 calc R U
C13 C -0.2688(6) 0.4387(4) 0.6459(4) 0.0243(12) Uani 1 1 d . .
C14 C -0.3203(8) 0.4965(4) 0.6986(4) 0.0337(15) Uani 1 1 d . .
H14A H -0.3900 0.4751 0.7319 0.051 Uiso 1 1 calc R U
H14B H -0.3610 0.5371 0.6697 0.051 Uiso 1 1 calc R U
H14C H -0.2436 0.5154 0.7290 0.051 Uiso 1 1 calc R U
C15 C -0.2145(8) 0.2538(4) 0.5601(5) 0.0369(16) Uani 1 1 d . .
C16 C -0.3010(13) 0.2066(5) 0.6146(8) 0.071(4) Uani 1 1 d . .
H16A H -0.2992 0.1550 0.5981 0.107 Uiso 1 1 calc R U
H16B H -0.3961 0.2245 0.6146 0.107 Uiso 1 1 calc R U
H16C H -0.2626 0.2103 0.6655 0.107 Uiso 1 1 calc R U
C17 C -0.2780(8) 0.2473(5) 0.4803(5) 0.0419(19) Uani 1 1 d . .
H17A H -0.2694 0.1963 0.4625 0.063 Uiso 1 1 calc R U
H17B H -0.2293 0.2804 0.4458 0.063 Uiso 1 1 calc R U
H17C H -0.3754 0.2611 0.4821 0.063 Uiso 1 1 calc R U
C18 C -0.0652(9) 0.2273(5) 0.5598(6) 0.046(2) Uani 1 1 d . .
H18A H -0.0618 0.1758 0.5432 0.069 Uiso 1 1 calc R U
H18B H -0.0268 0.2312 0.6108 0.069 Uiso 1 1 calc R U
H18C H -0.0112 0.2580 0.5253 0.069 Uiso 1 1 calc R U
C21 C 0.2383(6) 0.4923(3) 0.5247(4) 0.0221(11) Uani 1 1 d . .
C22 C 0.2522(6) 0.5438(4) 0.5829(4) 0.0231(12) Uani 1 1 d . .
H22A H 0.3359 0.5621 0.6034 0.028 Uiso 1 1 calc R U
C23 C 0.1199(6) 0.5632(4) 0.6048(3) 0.0207(10) Uani 1 1 d . .
C24 C 0.0755(7) 0.6153(4) 0.6656(4) 0.0313(14) Uani 1 1 d . .
H24A H 0.1559 0.6309 0.6949 0.047 Uiso 1 1 calc R U
H24B H 0.0098 0.5904 0.6988 0.047 Uiso 1 1 calc R U
H24C H 0.0317 0.6586 0.6428 0.047 Uiso 1 1 calc R U
C25 C 0.3485(6) 0.4545(4) 0.4789(4) 0.0262(13) Uani 1 1 d . .
C26 C 0.4902(7) 0.4866(6) 0.5004(5) 0.044(2) Uani 1 1 d . .
H26A H 0.5610 0.4652 0.4678 0.066 Uiso 1 1 calc R U
H26B H 0.5108 0.4747 0.5530 0.066 Uiso 1 1 calc R U
H26C H 0.4888 0.5403 0.4938 0.066 Uiso 1 1 calc R U
C27 C 0.3271(11) 0.4672(7) 0.3947(5) 0.0573(18) Uani 1 1 d . .
H27A H 0.3942 0.4381 0.3663 0.086 Uiso 1 1 calc R U
H27B H 0.3395 0.5197 0.3833 0.086 Uiso 1 1 calc R U
H27C H 0.2338 0.4520 0.3805 0.086 Uiso 1 1 calc R U
C28 C 0.3494(9) 0.3720(4) 0.4967(5) 0.0389(17) Uani 1 1 d . .
H28A H 0.4262 0.3484 0.4704 0.058 Uiso 1 1 calc R U
H28B H 0.2626 0.3498 0.4799 0.058 Uiso 1 1 calc R U
H28C H 0.3599 0.3648 0.5511 0.058 Uiso 1 1 calc R U
C31 C -0.2089(7) 0.5366(4) 0.3590(4) 0.0298(14) Uani 1 1 d . .
C32 C -0.2690(7) 0.6039(4) 0.3804(4) 0.0319(14) Uani 1 1 d . .
H32A H -0.3143 0.6385 0.3487 0.038 Uiso 1 1 calc R U
C33 C -0.2482(7) 0.6095(4) 0.4576(4) 0.0257(12) Uani 1 1 d . .
C34 C -0.2935(7) 0.6694(4) 0.5103(5) 0.0341(15) Uani 1 1 d . .
H34A H -0.3421 0.7077 0.4818 0.051 Uiso 1 1 calc R U
H34B H -0.2128 0.6910 0.5351 0.051 Uiso 1 1 calc R U
H34C H -0.3551 0.6487 0.5484 0.051 Uiso 1 1 calc R U
C35 C -0.2045(9) 0.5029(6) 0.2805(4) 0.046(2) Uani 1 1 d . .
C36 C -0.0566(10) 0.4969(7) 0.2540(5) 0.054(2) Uani 1 1 d . .
H36A H -0.0551 0.4834 0.2006 0.081 Uiso 1 1 calc R U
H36B H -0.0088 0.4590 0.2835 0.081 Uiso 1 1 calc R U
H36C H -0.0104 0.5445 0.2610 0.081 Uiso 1 1 calc R U
C37 C -0.2826(11) 0.5521(7) 0.2249(5) 0.0573(18) Uani 1 1 d . .
H37A H -0.3806 0.5523 0.2378 0.086 Uiso 1 1 calc R U
H37B H -0.2709 0.5329 0.1737 0.086 Uiso 1 1 calc R U
H37C H -0.2464 0.6025 0.2276 0.086 Uiso 1 1 calc R U
C38 C -0.2713(8) 0.4273(7) 0.2814(5) 0.060(3) Uani 1 1 d . .
H38A H -0.3629 0.4310 0.3040 0.090 Uiso 1 1 calc R U
H38B H -0.2146 0.3933 0.3111 0.090 Uiso 1 1 calc R U
H38C H -0.2796 0.4088 0.2297 0.090 Uiso 1 1 calc R U
C41 C -0.2086(6) -0.1568(4) 0.1415(4) 0.0298(14) Uani 1 1 d . .
C42 C -0.2689(8) -0.2243(4) 0.1197(4) 0.0325(14) Uani 1 1 d . .
H42A H -0.3142 -0.2589 0.1513 0.039 Uiso 1 1 calc R U
C43 C -0.2481(7) -0.2296(4) 0.0424(4) 0.0260(12) Uani 1 1 d . .
C44 C -0.2934(8) -0.2898(4) -0.0103(5) 0.0339(15) Uani 1 1 d . .
H44A H -0.3418 -0.3281 0.0182 0.051 Uiso 1 1 calc R U
H44B H -0.2128 -0.3113 -0.0350 0.051 Uiso 1 1 calc R U
H44C H -0.3553 -0.2691 -0.0486 0.051 Uiso 1 1 calc R U
C45 C -0.2049(9) -0.1226(6) 0.2199(4) 0.048(2) Uani 1 1 d . .
C46 C -0.0559(10) -0.1171(7) 0.2465(5) 0.054(2) Uani 1 1 d . .
H46A H -0.0538 -0.1039 0.3001 0.081 Uiso 1 1 calc R U
H46B H -0.0080 -0.0792 0.2173 0.081 Uiso 1 1 calc R U
H46C H -0.0102 -0.1648 0.2393 0.081 Uiso 1 1 calc R U
C47 C -0.2846(11) -0.1718(7) 0.2751(5) 0.0573(18) Uani 1 1 d . .
H47A H -0.3813 -0.1743 0.2596 0.086 Uiso 1 1 calc R U
H47B H -0.2784 -0.1509 0.3259 0.086 Uiso 1 1 calc R U
H47C H -0.2450 -0.2215 0.2750 0.086 Uiso 1 1 calc R U
C48 C -0.2711(9) -0.0469(7) 0.2187(6) 0.062(3) Uani 1 1 d . .
H48A H -0.3647 -0.0509 0.1984 0.093 Uiso 1 1 calc R U
H48B H -0.2169 -0.0138 0.1868 0.093 Uiso 1 1 calc R U
H48C H -0.2747 -0.0271 0.2700 0.093 Uiso 1 1 calc R U
C51 C 0.2382(6) -0.1127(3) -0.0251(4) 0.0216(11) Uani 1 1 d . .
C52 C 0.2529(6) -0.1638(4) -0.0829(4) 0.0238(12) Uani 1 1 d . .
H52A H 0.3367 -0.1819 -0.1033 0.029 Uiso 1 1 calc R U
C53 C 0.1195(6) -0.1833(4) -0.1051(3) 0.0210(10) Uani 1 1 d . .
C54 C 0.0756(7) -0.2356(4) -0.1655(4) 0.0321(15) Uani 1 1 d . .
H54A H 0.1568 -0.2535 -0.1926 0.048 Uiso 1 1 calc R U
H54B H 0.0141 -0.2102 -0.2008 0.048 Uiso 1 1 calc R U
H54C H 0.0272 -0.2775 -0.1428 0.048 Uiso 1 1 calc R U
C55 C 0.3487(6) -0.0747(4) 0.0212(4) 0.0273(13) Uani 1 1 d . .
C56 C 0.4903(7) -0.1067(6) -0.0006(5) 0.044(2) Uani 1 1 d . .
H56A H 0.5620 -0.0839 0.0304 0.066 Uiso 1 1 calc R U
H56B H 0.5085 -0.0964 -0.0539 0.066 Uiso 1 1 calc R U
H56C H 0.4903 -0.1602 0.0077 0.066 Uiso 1 1 calc R U
C57 C 0.3269(11) -0.0873(7) 0.1053(5) 0.0573(18) Uani 1 1 d . .
H57A H 0.3951 -0.0589 0.1339 0.086 Uiso 1 1 calc R U
H57B H 0.3374 -0.1399 0.1167 0.086 Uiso 1 1 calc R U
H57C H 0.2342 -0.0712 0.1193 0.086 Uiso 1 1 calc R U
C58 C 0.3492(8) 0.0080(5) 0.0032(5) 0.0392(17) Uani 1 1 d . .
H58A H 0.4250 0.0319 0.0303 0.059 Uiso 1 1 calc R U
H58B H 0.2617 0.0299 0.0189 0.059 Uiso 1 1 calc R U
H58C H 0.3613 0.0150 -0.0511 0.059 Uiso 1 1 calc R U
C61 C -0.2214(7) 0.0460(4) -0.0850(4) 0.0281(13) Uani 1 1 d . .
C62 C -0.2912(7) 0.0168(4) -0.1479(4) 0.0296(14) Uani 1 1 d . .
H62A H -0.3435 0.0434 -0.1841 0.036 Uiso 1 1 calc R U
C63 C -0.2682(6) -0.0587(4) -0.1460(3) 0.0240(12) Uani 1 1 d . .
C64 C -0.3202(8) -0.1168(4) -0.1990(4) 0.0341(15) Uani 1 1 d . .
H64A H -0.3907 -0.0955 -0.2320 0.051 Uiso 1 1 calc R U
H64B H -0.3601 -0.1575 -0.1700 0.051 Uiso 1 1 calc R U
H64C H -0.2439 -0.1354 -0.2296 0.051 Uiso 1 1 calc R U
C65 C -0.2149(8) 0.1260(4) -0.0600(5) 0.0369(17) Uani 1 1 d . .
C66 C -0.3003(13) 0.1736(5) -0.1145(8) 0.069(3) Uani 1 1 d . .
H66A H -0.2998 0.2250 -0.0972 0.104 Uiso 1 1 calc R U
H66B H -0.3951 0.1553 -0.1159 0.104 Uiso 1 1 calc R U
H66C H -0.2604 0.1709 -0.1650 0.104 Uiso 1 1 calc R U
C67 C -0.2775(8) 0.1333(5) 0.0192(5) 0.0416(19) Uani 1 1 d . .
H67A H -0.2684 0.1844 0.0366 0.062 Uiso 1 1 calc R U
H67B H -0.2290 0.1004 0.0541 0.062 Uiso 1 1 calc R U
H67C H -0.3751 0.1198 0.0174 0.062 Uiso 1 1 calc R U
C68 C -0.0646(9) 0.1527(5) -0.0592(6) 0.047(2) Uani 1 1 d . .
H68A H -0.0614 0.2046 -0.0436 0.070 Uiso 1 1 calc R U
H68B H -0.0256 0.1479 -0.1098 0.070 Uiso 1 1 calc R U
H68C H -0.0112 0.1227 -0.0238 0.070 Uiso 1 1 calc R U
C71 C 0.3402(9) 0.2128(6) 0.2818(6) 0.066(2) Uani 1 1 d D .
H71A H 0.2554 0.2273 0.3038 0.079 Uiso 1 1 calc R U
C72 C 0.3407(9) 0.1669(6) 0.2188(6) 0.065(2) Uani 1 1 d D .
H72A H 0.2559 0.1517 0.1971 0.078 Uiso 1 1 calc R U
C73 C 0.4639(8) 0.1427(6) 0.1872(6) 0.074(2) Uani 1 1 d D .
H73A H 0.4637 0.1115 0.1442 0.089 Uiso 1 1 calc R U
C74 C 0.5876(9) 0.1653(6) 0.2198(6) 0.066(2) Uani 1 1 d D .
H74A H 0.6723 0.1471 0.2008 0.079 Uiso 1 1 calc R U
C75 C 0.5874(9) 0.2147(6) 0.2800(6) 0.065(2) Uani 1 1 d D .
H75A H 0.6722 0.2329 0.2992 0.078 Uiso 1 1 calc R U
C76 C 0.4640(8) 0.2375(6) 0.3124(6) 0.074(2) Uani 1 1 d D .
H76A H 0.4644 0.2695 0.3549 0.089 Uiso 1 1 calc R U

loop_
_atom_site_aniso_label
_atom_site_aniso_U_11
_atom_site_aniso_U_22
_atom_site_aniso_U_33
_atom_site_aniso_U_23
_atom_site_aniso_U_13
_atom_site_aniso_U_12
Mg1 0.0157(9) 0.0235(10) 0.0241(10) -0.0070(8) 0.0013(7) -0.0010(7)
Mg2 0.0153(9) 0.0223(10) 0.0240(10) -0.0077(8) -0.0006(7) 0.0004(7)
Br1 0.0361(3) 0.0325(3) 0.0357(4) -0.0154(3) 0.0067(3) -0.0005(3)
Br2 0.0366(3) 0.0320(3) 0.0353(4) -0.0158(3) -0.0060(3) -0.0001(3)
B1 0.020(3) 0.022(3) 0.021(3) -0.005(3) -0.001(2) -0.001(2)
B2 0.018(3) 0.021(3) 0.023(3) -0.004(3) 0.003(2) -0.003(2)
N11 0.015(2) 0.024(2) 0.030(3) -0.005(2) 0.0026(19) -0.0007(18)
N12 0.018(2) 0.027(3) 0.022(2) -0.006(2) 0.0036(18) -0.0013(19)
N21 0.014(2) 0.022(2) 0.022(2) -0.0046(18) 0.0015(17) -0.0004(17)
N22 0.016(2) 0.023(3) 0.024(3) -0.006(2) -0.0021(18) 0.0007(18)
N31 0.018(2) 0.033(3) 0.024(3) -0.005(2) -0.0019(19) 0.000(2)
N32 0.015(2) 0.024(3) 0.026(2) -0.0021(19) -0.0004(17) -0.0020(18)
N41 0.020(2) 0.033(3) 0.022(2) -0.004(2) 0.0027(19) -0.001(2)
N42 0.016(2) 0.025(3) 0.023(2) -0.0004(19) -0.0010(17) 0.0016(18)
N51 0.016(2) 0.023(2) 0.022(2) -0.0049(19) 0.0005(17) -0.0002(17)
N52 0.015(2) 0.022(3) 0.023(3) -0.004(2) 0.0015(18) 0.0007(18)
N61 0.017(2) 0.023(2) 0.029(3) -0.005(2) -0.0010(19) 0.0008(19)
N62 0.019(2) 0.025(2) 0.022(2) -0.003(2) -0.0023(18) 0.0021(19)
C11 0.022(3) 0.031(3) 0.030(3) 0.000(3) -0.001(2) -0.001(2)
C12 0.027(3) 0.033(3) 0.027(3) 0.000(3) 0.007(2) -0.008(3)
C13 0.019(3) 0.032(3) 0.021(3) -0.004(2) 0.005(2) -0.002(2)
C14 0.033(3) 0.039(4) 0.030(3) -0.012(3) 0.008(3) -0.004(3)
C15 0.032(4) 0.025(3) 0.054(5) -0.001(3) 0.009(3) -0.005(3)
C16 0.086(8) 0.028(4) 0.101(9) 0.007(5) 0.045(7) -0.012(5)
C17 0.032(4) 0.035(4) 0.059(5) -0.019(4) -0.001(3) 0.000(3)
C18 0.037(4) 0.036(4) 0.066(6) 0.004(4) 0.000(4) 0.009(3)
C21 0.016(2) 0.024(3) 0.026(3) 0.001(2) -0.001(2) -0.003(2)
C22 0.017(2) 0.028(3) 0.024(3) 0.000(2) -0.004(2) -0.003(2)
C23 0.021(2) 0.019(2) 0.022(3) 0.000(2) 0.0000(19) -0.005(2)
C24 0.028(3) 0.034(3) 0.032(3) -0.014(3) -0.003(3) -0.004(3)
C25 0.012(2) 0.033(3) 0.034(3) -0.006(3) -0.001(2) 0.000(2)
C26 0.015(3) 0.066(6) 0.051(5) -0.028(4) 0.003(3) -0.004(3)
C27 0.064(4) 0.077(5) 0.031(3) -0.002(3) 0.000(3) 0.025(4)
C28 0.040(4) 0.034(4) 0.043(4) -0.002(3) -0.001(3) 0.016(3)
C31 0.021(3) 0.043(4) 0.026(3) -0.001(3) 0.002(2) 0.009(3)
C32 0.027(3) 0.037(4) 0.032(3) 0.007(3) -0.003(3) 0.004(3)
C33 0.022(3) 0.024(3) 0.031(3) 0.000(2) -0.002(2) -0.002(2)
C34 0.029(3) 0.026(3) 0.047(4) -0.005(3) -0.008(3) 0.004(3)
C35 0.041(4) 0.079(6) 0.019(3) -0.009(4) -0.007(3) 0.024(4)
C36 0.051(5) 0.073(7) 0.039(5) 0.006(5) 0.014(4) 0.014(5)
C37 0.064(4) 0.077(5) 0.031(3) -0.002(3) 0.000(3) 0.025(4)
C38 0.028(4) 0.105(9) 0.047(5) -0.048(6) -0.005(3) 0.011(4)
C41 0.017(3) 0.047(4) 0.025(3) 0.001(3) 0.001(2) -0.008(3)
C42 0.030(3) 0.037(4) 0.030(3) 0.006(3) 0.003(3) -0.003(3)
C43 0.023(3) 0.025(3) 0.030(3) -0.001(2) 0.006(2) 0.003(2)
C44 0.031(3) 0.023(3) 0.048(4) -0.006(3) 0.009(3) -0.002(3)
C45 0.043(4) 0.081(7) 0.022(3) -0.009(4) 0.008(3) -0.025(4)
C46 0.050(5) 0.072(7) 0.040(5) 0.003(5) -0.015(4) -0.014(5)
C47 0.064(4) 0.079(5) 0.029(3) -0.005(3) 0.002(3) -0.025(4)
C48 0.031(4) 0.109(9) 0.046(5) -0.045(6) 0.007(3) -0.011(5)
C51 0.015(2) 0.024(3) 0.026(3) 0.002(2) 0.001(2) 0.004(2)
C52 0.015(2) 0.029(3) 0.027(3) 0.000(2) 0.007(2) 0.004(2)
C53 0.021(2) 0.018(2) 0.023(3) 0.000(2) 0.001(2) 0.003(2)
C54 0.029(3) 0.036(4) 0.032(4) -0.019(3) 0.002(3) 0.001(3)
C55 0.013(2) 0.033(3) 0.036(3) -0.006(3) 0.005(2) 0.001(2)
C56 0.014(3) 0.068(6) 0.051(5) -0.028(4) -0.001(3) 0.006(3)
C57 0.064(4) 0.079(5) 0.029(3) -0.005(3) 0.002(3) -0.025(4)
C58 0.036(4) 0.037(4) 0.045(4) 0.000(3) 0.002(3) -0.017(3)
C61 0.023(3) 0.031(3) 0.030(3) 0.002(3) 0.001(2) 0.001(2)
C62 0.026(3) 0.035(3) 0.028(3) 0.004(3) -0.004(2) 0.004(3)
C63 0.021(3) 0.032(3) 0.019(3) -0.003(2) -0.003(2) 0.004(2)
C64 0.036(4) 0.039(4) 0.028(3) -0.010(3) -0.006(3) 0.004(3)
C65 0.035(4) 0.022(3) 0.054(5) 0.001(3) -0.009(3) 0.004(3)
C66 0.089(8) 0.032(4) 0.087(8) 0.006(5) -0.040(7) 0.016(5)
C67 0.030(4) 0.036(4) 0.058(5) -0.022(4) 0.002(3) 0.001(3)
C68 0.038(4) 0.038(4) 0.065(6) 0.002(4) 0.003(4) -0.010(3)
C71 0.045(3) 0.071(5) 0.081(5) 0.028(4) 0.023(3) 0.013(3)
C72 0.043(3) 0.074(5) 0.078(5) 0.027(4) -0.019(3) -0.014(3)
C73 0.119(7) 0.060(4) 0.044(3) 0.010(3) -0.002(4) 0.000(5)
C74 0.045(3) 0.071(5) 0.081(5) 0.028(4) 0.023(3) 0.013(3)
C75 0.043(3) 0.074(5) 0.078(5) 0.027(4) -0.019(3) -0.014(3)
C76 0.119(7) 0.060(4) 0.044(3) 0.010(3) -0.002(4) 0.000(5)

loop_
_atom_type_symbol
_atom_type_description
_atom_type_scat_dispersion_real
_atom_type_scat_dispersion_imag
_atom_type_scat_source
C C 0.0033 0.0016 'International Tables Vol C Tables 4.2.6.8 and 6.1.1.4'
H H 0.0000 0.0000 'International Tables Vol C Tables 4.2.6.8 and 6.1.1.4'
B B 0.0013 0.0007 'International Tables Vol C Tables 4.2.6.8 and 6.1.1.4'
N N 0.0061 0.0033 'International Tables Vol C Tables 4.2.6.8 and 6.1.1.4'
Mg Mg 0.0486 0.0363 'International Tables Vol C Tables 4.2.6.8 and 6.1.1.4'
Br Br -0.2901 2.4595 'International Tables Vol C Tables 4.2.6.8 and 6.1.1.4'

loop_
_geom_angle_atom_site_label_1
_geom_angle_atom_site_label_2
_geom_angle_atom_site_label_3
_geom_angle
N31 Mg1 N21 92.5(2)
N31 Mg1 N11 94.9(2)
N21 Mg1 N11 95.4(2)
N31 Mg1 Br1 122.93(18)
N21 Mg1 Br1 122.29(16)
N11 Mg1 Br1 121.38(18)
N41 Mg2 N51 92.8(2)
N41 Mg2 N61 95.1(2)
N51 Mg2 N61 95.4(2)
N41 Mg2 Br2 122.76(18)
N51 Mg2 Br2 122.07(16)
N61 Mg2 Br2 121.39(17)
N12 B1 N22 109.2(5)
N12 B1 N32 111.0(5)
N22 B1 N32 108.7(5)
N62 B2 N52 109.5(5)
N62 B2 N42 111.0(5)
N52 B2 N42 109.1(5)
C11 N11 N12 106.6(5)
C11 N11 Mg1 144.1(5)
N12 N11 Mg1 109.3(4)
C13 N12 N11 110.6(5)
C13 N12 B1 127.3(5)
N11 N12 B1 122.0(5)
C21 N21 N22 106.8(5)
C21 N21 Mg1 143.2(4)
N22 N21 Mg1 109.5(3)
C23 N22 N21 110.2(5)
C23 N22 B1 128.2(5)
N21 N22 B1 121.6(5)
C31 N31 N32 106.5(5)
C31 N31 Mg1 143.7(5)
N32 N31 Mg1 109.5(4)
C33 N32 N31 110.0(5)
C33 N32 B1 128.1(5)
N31 N32 B1 121.8(5)
C41 N41 N42 106.6(5)
C41 N41 Mg2 143.6(5)
N42 N41 Mg2 109.5(4)
C43 N42 N41 110.2(5)
C43 N42 B2 128.4(5)
N41 N42 B2 121.4(5)
C51 N51 N52 105.9(5)
C51 N51 Mg2 144.3(4)
N52 N51 Mg2 109.5(3)
C53 N52 N51 110.6(5)
C53 N52 B2 128.0(5)
N51 N52 B2 121.3(5)
C61 N61 N62 107.2(5)
C61 N61 Mg2 143.9(5)
N62 N61 Mg2 108.9(4)
C63 N62 N61 109.8(5)
C63 N62 B2 128.0(5)
N61 N62 B2 122.2(5)
N11 C11 C12 109.1(6)
N11 C11 C15 122.7(6)
C12 C11 C15 128.1(6)
C13 C12 C11 106.4(6)
N12 C13 C12 107.2(6)
N12 C13 C14 124.1(6)
C12 C13 C14 128.7(6)
C11 C15 C18 110.5(6)
C11 C15 C16 108.8(7)
C18 C15 C16 110.3(8)
C11 C15 C17 108.5(6)
C18 C15 C17 110.4(7)
C16 C15 C17 108.3(8)
N21 C21 C22 108.8(5)
N21 C21 C25 121.9(5)
C22 C21 C25 129.2(5)
C23 C22 C21 106.7(5)
N22 C23 C22 107.5(5)
N22 C23 C24 123.4(5)
C22 C23 C24 129.0(5)
C21 C25 C27 111.3(6)
C21 C25 C28 109.7(6)
C27 C25 C28 110.5(7)
C21 C25 C26 109.3(5)
C27 C25 C26 107.7(7)
C28 C25 C26 108.3(6)
N31 C31 C32 110.0(6)
N31 C31 C35 122.4(7)
C32 C31 C35 127.5(7)
C33 C32 C31 105.7(6)
N32 C33 C32 107.7(6)
N32 C33 C34 123.6(6)
C32 C33 C34 128.7(6)
C38 C35 C36 110.2(8)
C38 C35 C31 109.9(8)
C36 C35 C31 109.9(7)
C38 C35 C37 108.7(8)
C36 C35 C37 108.1(8)
C31 C35 C37 110.0(7)
N41 C41 C42 109.7(6)
N41 C41 C45 122.5(7)
C42 C41 C45 127.7(7)
C43 C42 C41 105.6(6)
N42 C43 C42 107.8(6)
N42 C43 C44 123.7(6)
C42 C43 C44 128.5(7)
C48 C45 C41 110.2(8)
C48 C45 C46 110.4(8)
C41 C45 C46 109.2(7)
C48 C45 C47 108.6(8)
C41 C45 C47 109.6(7)
C46 C45 C47 108.7(8)
N51 C51 C52 110.1(5)
N51 C51 C55 121.0(5)
C52 C51 C55 128.9(5)
C51 C52 C53 106.1(5)
N52 C53 C52 107.3(5)
N52 C53 C54 124.1(5)
C52 C53 C54 128.7(6)
C51 C55 C57 111.2(6)
C51 C55 C58 109.5(6)
C57 C55 C58 110.6(7)
C51 C55 C56 108.9(6)
C57 C55 C56 108.4(7)
C58 C55 C56 108.2(7)
N61 C61 C62 109.3(6)
N61 C61 C65 123.1(6)
C62 C61 C65 127.6(6)
C63 C62 C61 105.9(6)
N62 C63 C62 107.7(6)
N62 C63 C64 123.6(6)
C62 C63 C64 128.6(6)
C61 C65 C66 109.3(7)
C61 C65 C67 109.4(6)
C66 C65 C67 108.2(8)
C61 C65 C68 110.0(7)
C66 C65 C68 109.9(8)
C67 C65 C68 110.0(7)
C72 C71 C76 120.0(9)
C73 C72 C71 121.0(9)
C72 C73 C74 118.8(9)
C75 C74 C73 120.3(9)
C74 C75 C76 120.6(9)
C71 C76 C75 119.1(9)

loop_
_geom_bond_atom_site_label_1
_geom_bond_atom_site_label_2
_geom_bond_distance
Mg1 N31 2.083(6)
Mg1 N21 2.086(5)
Mg1 N11 2.105(6)
Mg1 Br1 2.425(2)
Mg2 N41 2.081(6)
Mg2 N51 2.083(5)
Mg2 N61 2.098(6)
Mg2 Br2 2.425(2)
B1 N12 1.555(9)
B1 N22 1.556(8)
B1 N32 1.558(9)
B2 N62 1.543(9)
B2 N52 1.551(8)
B2 N42 1.561(9)
N11 C11 1.343(9)
N11 N12 1.375(7)
N12 C13 1.350(8)
N21 C21 1.359(7)
N21 N22 1.379(7)
N22 C23 1.349(7)
N31 C31 1.339(9)
N31 N32 1.382(7)
N32 C33 1.353(8)
N41 C41 1.349(9)
N41 N42 1.379(7)
N42 C43 1.353(8)
N51 C51 1.364(7)
N51 N52 1.381(7)
N52 C53 1.353(8)
N61 C61 1.338(9)
N61 N62 1.377(7)
N62 C63 1.352(7)
C11 C12 1.410(10)
C11 C15 1.515(10)
C12 C13 1.382(10)
C13 C14 1.492(9)
C15 C18 1.530(11)
C15 C16 1.541(12)
C15 C17 1.549(13)
C21 C22 1.399(9)
C21 C25 1.510(9)
C22 C23 1.390(8)
C23 C24 1.498(9)
C25 C27 1.526(11)
C25 C28 1.527(11)
C25 C26 1.543(9)
C31 C32 1.405(10)
C31 C35 1.522(10)
C32 C33 1.389(10)
C33 C34 1.499(10)
C35 C38 1.515(16)
C35 C36 1.518(13)
C35 C37 1.531(12)
C41 C42 1.409(11)
C41 C45 1.525(11)
C42 C43 1.392(10)
C43 C44 1.502(10)
C45 C48 1.515(17)
C45 C46 1.526(13)
C45 C47 1.536(13)
C51 C52 1.390(9)
C51 C55 1.516(9)
C52 C53 1.401(8)
C53 C54 1.493(9)
C55 C57 1.525(11)
C55 C58 1.531(11)
C55 C56 1.545(9)
C61 C62 1.409(10)
C61 C65 1.517(10)
C62 C63 1.385(10)
C63 C64 1.499(9)
C65 C66 1.538(12)
C65 C67 1.539(13)
C65 C68 1.540(11)
C71 C72 1.3941(15)
C71 C76 1.3943(15)
C72 C73 1.3941(15)
C73 C74 1.3943(15)
C74 C75 1.3941(15)
C75 C76 1.3944(15)
